data_4112806
loop_
_publ_author_name
'Michael T. Kirchner'
'Roland Boese'
'W. Edward Billups'
'Lewis R. Norman'

_publ_section_title
;
 Gas Hydrate Single-Crystal Structure Analyses
;
_journal_name_full 'Journal of the American Chemical Society'
_journal_page_first 9407
_journal_page_last 9412
_journal_paper_doi 10.1021/ja049247c
_journal_volume 126
_journal_year 2004
_chemical_formula_moiety '4.5(C H4) (C10 H16) 34(H2 O)'
_chemical_formula_sum 'C14.5 H102 O34'
_chemical_formula_weight 828.98
_chemical_name_systematic
; 
 clathrate hydrate of adamantane and methane 
;
_space_group_IT_number 191
_symmetry_cell_setting hexagonal
_symmetry_space_group_name_Hall '-P 6 2'
_symmetry_space_group_name_H-M 'P 6/m m m'
_atom_sites_solution_hydrogens geom
_atom_sites_solution_primary direct
_atom_sites_solution_secondary difmap
_audit_creation_method SHELXL-97
_cell_angle_alpha 90.00
_cell_angle_beta 90.00
_cell_angle_gamma 120.00
_cell_formula_units_Z 1
_cell_length_a 12.3304(17)
_cell_length_b 12.3304(17)
_cell_length_c 9.9206(16)
_cell_measurement_reflns_used 1474
_cell_measurement_temperature 123(2)
_cell_measurement_theta_max 27.459
_cell_measurement_theta_min 2.802
_cell_volume 1306.2(3)
_computing_cell_refinement 'Bruker SMART'
_computing_data_collection 'Bruker SMART'
_computing_data_reduction 'Bruker SAINT'
_computing_molecular_graphics 'Bruker SHELXTL'
_computing_publication_material 'Bruker SHELXTL'
_computing_structure_refinement 'SHELXL-97 (Sheldrick, 1997)'
_computing_structure_solution 'SHELXS-97 (Sheldrick, 1990)'
_diffrn_ambient_temperature 123(2)
_diffrn_detector_area_resol_mean 512
_diffrn_measured_fraction_theta_full 0.838
_diffrn_measured_fraction_theta_max 0.838
_diffrn_measurement_device_type 'CCD area detector'
_diffrn_measurement_method 'phi and omega scans'
_diffrn_radiation_monochromator graphite
_diffrn_radiation_source 'fine-focus sealed tube'
_diffrn_radiation_type MoK\a
_diffrn_radiation_wavelength 0.71073
_diffrn_reflns_av_R_equivalents 0.0545
_diffrn_reflns_av_sigmaI/netI 0.0287
_diffrn_reflns_limit_h_max 16
_diffrn_reflns_limit_h_min -9
_diffrn_reflns_limit_k_max 15
_diffrn_reflns_limit_k_min -16
_diffrn_reflns_limit_l_max 9
_diffrn_reflns_limit_l_min -8
_diffrn_reflns_number 5463
_diffrn_reflns_theta_full 28.26
_diffrn_reflns_theta_max 28.26
_diffrn_reflns_theta_min 1.91
_exptl_absorpt_coefficient_mu 0.103
_exptl_absorpt_correction_T_max 1.00
_exptl_absorpt_correction_T_min 0.86
_exptl_absorpt_correction_type empirical
_exptl_crystal_colour colorless
_exptl_crystal_density_diffrn 1.054
_exptl_crystal_density_meas 0
_exptl_crystal_description oligocrystalline
_exptl_crystal_F_000 466
_exptl_crystal_size_max 0.3
_refine_diff_density_max 0.246
_refine_diff_density_min -0.363
_refine_diff_density_rms 0.054
_refine_ls_extinction_method none
_refine_ls_goodness_of_fit_ref 1.110
_refine_ls_hydrogen_treatment mixed
_refine_ls_matrix_type full
_refine_ls_number_parameters 65
_refine_ls_number_reflns 585
_refine_ls_number_restraints 0
_refine_ls_restrained_S_all 1.110
_refine_ls_R_factor_all 0.0641
_refine_ls_R_factor_gt 0.0438
_refine_ls_shift/su_max 0.000
_refine_ls_shift/su_mean 0.000
_refine_ls_structure_factor_coef Fsqd
_refine_ls_weighting_details 'calc w=1/[\s^2^(Fo^2^)+(0.0531P)^2^+0.2990P] where P=(Fo^2^+2Fc^2^)/3'
_refine_ls_weighting_scheme calc
_refine_ls_wR_factor_gt 0.0949
_refine_ls_wR_factor_ref 0.1121
_reflns_number_gt 430
_reflns_number_total 585
_reflns_threshold_expression >2sigma(I)
_cod_data_source_file ja049247csi20040211_052014.cif
_cod_data_source_block mahxmk4m
_cod_database_code 4112806

loop_
_symmetry_equiv_pos_as_xyz
'x, y, z'
'-y, x-y, z'
'-x+y, -x, z'
'-x, -y, z'
'y, -x+y, z'
'x-y, x, z'
'y, x, -z'
'x-y, -y, -z'
'-x, -x+y, -z'
'-y, -x, -z'
'-x+y, y, -z'
'x, x-y, -z'
'-x, -y, -z'
'y, -x+y, -z'
'x-y, x, -z'
'x, y, -z'
'-y, x-y, -z'
'-x+y, -x, -z'
'-y, -x, z'
'-x+y, y, z'
'x, x-y, z'
'y, x, z'
'x-y, -y, z'
'-x, -x+y, z'

loop_
_atom_site_label
_atom_site_type_symbol
_atom_site_fract_x
_atom_site_fract_y
_atom_site_fract_z
_atom_site_U_iso_or_equiv
_atom_site_adp_type
_atom_site_occupancy
_atom_site_symmetry_multiplicity
_atom_site_calc_flag
_atom_site_refinement_flags
O1 O 0.3333 0.6667 0.1382(3) 0.0280(7) Uani 1 6 d S
H1 H 0.3333 0.6667 0.063(9) 0.042 Uiso 0.50 6 d SP
H2 H 0.299(2) 0.597(4) 0.159(5) 0.042 Uiso 0.50 2 d SP
O2 O 0.13016(10) 0.2603(2) 0.0000 0.0281(6) Uani 1 4 d S
H3 H 0.059(5) 0.223(4) 0.0000 0.042 Uiso 0.50 2 d SP
H4 H 0.153(3) 0.307(5) 0.063(6) 0.042 Uiso 0.50 2 d SP
O3 O 0.0000 0.38760(12) 0.35997(19) 0.0272(5) Uani 1 2 d S
H5 H 0.0000 0.452(4) 0.359(5) 0.041 Uiso 0.50 2 d SP
H6 H 0.058(4) 0.394(3) 0.333(4) 0.041 Uiso 0.50 1 d P
H7 H 0.0000 0.381(4) 0.446(5) 0.041 Uiso 0.50 2 d SP
O4 O 0.20945(7) 0.41890(13) 0.22274(19) 0.0279(5) Uani 1 2 d S
H8 H 0.243(3) 0.486(5) 0.204(5) 0.042 Uiso 0.50 2 d SP
H9 H 0.148(4) 0.406(3) 0.268(4) 0.042 Uiso 0.50 1 d P
H10 H 0.188(3) 0.376(5) 0.161(7) 0.042 Uiso 0.50 2 d SP
C1 C 0.5000 0.5000 0.0000 0.045(2) Uani 0.92(2) 8 d SP
H11 H 0.5198 0.5739 0.0582 0.068 Uiso 0.35(3) 1 d P
C2 C 0.3333 0.6667 0.5000 0.058(3) Uani 0.872(17) 12 d SP
H12 H 0.4006 0.7338 0.5564 0.086 Uiso 0.291(6) 1 d P
C3 C 0.0714(3) 0.1429(5) 0.5000 0.083(6) Uani 0.84(3) 4 d SP
H13 H 0.1165 0.2331 0.5000 0.125 Uiso 0.84(3) 4 d SP
C4 C 0.0000 0.0000 0.301(3) 0.092(10) Uani 0.48(3) 12 d SP
C5 C 0.0619(5) 0.1237(10) 0.362(2) 0.122(6) Uani 0.451(18) 2 d SP

loop_
_atom_site_aniso_label
_atom_site_aniso_U_11
_atom_site_aniso_U_22
_atom_site_aniso_U_33
_atom_site_aniso_U_23
_atom_site_aniso_U_13
_atom_site_aniso_U_12
O1 0.0263(7) 0.0263(7) 0.031(2) 0.000 0.000 0.0131(4)
O2 0.0255(7) 0.0271(11) 0.0322(18) 0.000 0.000 0.0135(5)
O3 0.0261(7) 0.0259(5) 0.0298(12) -0.0018(6) 0.000 0.0130(3)
O4 0.0258(5) 0.0266(7) 0.0316(13) 0.0001(6) 0.0001(3) 0.0133(4)
C1 0.049(3) 0.049(3) 0.042(5) 0.000 0.000 0.027(3)
C2 0.063(3) 0.063(3) 0.046(7) 0.000 0.000 0.0317(17)
C3 0.048(2) 0.041(3) 0.158(16) 0.000 0.000 0.0204(13)
C4 0.060(7) 0.060(7) 0.16(2) 0.000 0.000 0.030(4)
C5 0.115(6) 0.084(7) 0.157(17) -0.037(8) -0.018(4) 0.042(3)

loop_
_atom_type_symbol
_atom_type_description
_atom_type_scat_dispersion_real
_atom_type_scat_dispersion_imag
_atom_type_scat_source
C C 0.0033 0.0016 'International Tables Vol C Tables 4.2.6.8 and 6.1.1.4'
H H 0.0000 0.0000 'International Tables Vol C Tables 4.2.6.8 and 6.1.1.4'
O O 0.0106 0.0060 'International Tables Vol C Tables 4.2.6.8 and 6.1.1.4'

loop_
_geom_angle_atom_site_label_1
_geom_angle_atom_site_label_2
_geom_angle_atom_site_label_3
_geom_angle
H1 O1 H2 106(4)
H3 O2 H4 109(3)
H5 O3 H6 112(3)
H5 O3 H7 97(5)
H6 O3 H7 109(3)
H8 O4 H9 107(3)
H8 O4 H10 112(6)
H9 O4 H10 110(3)

loop_
_geom_bond_atom_site_label_1
_geom_bond_atom_site_label_2
_geom_bond_distance
O1 H1 0.75(9)
O1 H2 0.77(5)
O2 H3 0.76(5)
O2 H4 0.80(6)
O3 H5 0.80(5)
O3 H6 0.73(4)
O3 H7 0.86(5)
O4 H8 0.74(6)
O4 H9 0.83(4)
O4 H10 0.76(7)
C1 H11 1.00003(10)
C2 H12 1.00000(10)
C3 H13 0.964(6)
